data_7233596
loop_
_publ_author_name
'Zhongyue Zhang'
'Hanhua Zhao'
'Michio M. Matsushita'
'Kunio Awaga'
'Kim R. Dunbar'

_publ_section_title
;
 A new metal-organic hybrid material with intrinsic resistance-based
 bistability: monitoring in situ room temperature switching behavior
;
_journal_name_full 'Journal of Materials Chemistry C'
_journal_page_first 399
_journal_page_last 404
_journal_paper_doi 10.1039/C3TC31577K
_journal_volume 2
_journal_year 2014
_chemical_formula_sum 'C12 H2 Ag Br2 N4'
_chemical_formula_weight 469.87
_chemical_name_common AgTCNQBr2
_space_group_IT_number 2
_space_group_name_Hall '-P 1'
_space_group_name_H-M_alt 'P -1'
_symmetry_cell_setting triclinic
_symmetry_space_group_name_H-M 'P -1'
_atom_sites_solution_hydrogens geom
_atom_sites_solution_primary direct
_atom_sites_solution_secondary difmap
_cell_angle_alpha 84.02(3)
_cell_angle_beta 74.69(3)
_cell_angle_gamma 65.01(3)
_cell_formula_units_Z 2
_cell_length_a 7.2540(15)
_cell_length_b 7.7900(16)
_cell_length_c 11.640(2)
_cell_measurement_temperature 110(2)
_cell_volume 575.0(3)
_computing_structure_refinement 'SHELXL-97 (Sheldrick, 2008)'
_computing_structure_solution 'SHELXS-97 (Sheldrick, 2008)'
_diffrn_ambient_temperature 110(2)
_diffrn_measured_fraction_theta_full 0.592
_diffrn_measured_fraction_theta_max 0.592
_diffrn_radiation_monochromator graphite
_diffrn_radiation_source 'fine-focus sealed tube'
_diffrn_radiation_wavelength 0.41328
_diffrn_reflns_av_R_equivalents 0.0000
_diffrn_reflns_av_sigmaI/netI 0.0783
_diffrn_reflns_limit_h_max 10
_diffrn_reflns_limit_h_min -10
_diffrn_reflns_limit_k_max 11
_diffrn_reflns_limit_k_min -13
_diffrn_reflns_limit_l_max 10
_diffrn_reflns_limit_l_min -20
_diffrn_reflns_number 5294
_diffrn_reflns_theta_full 21.58
_diffrn_reflns_theta_max 21.58
_diffrn_reflns_theta_min 1.05
_exptl_absorpt_coefficient_mu 4.643
_exptl_absorpt_correction_T_max 0.9550
_exptl_absorpt_correction_T_min 0.8361
_exptl_crystal_density_diffrn 2.714
_exptl_crystal_density_method 'not measured'
_exptl_crystal_F_000 438
_exptl_crystal_size_max 0.04
_exptl_crystal_size_mid 0.02
_exptl_crystal_size_min 0.01
_refine_diff_density_max 6.768
_refine_diff_density_min -5.237
_refine_diff_density_rms 0.374
_refine_ls_extinction_method none
_refine_ls_goodness_of_fit_ref 1.024
_refine_ls_hydrogen_treatment constr
_refine_ls_matrix_type full
_refine_ls_number_parameters 173
_refine_ls_number_reflns 5294
_refine_ls_number_restraints 0
_refine_ls_restrained_S_all 1.024
_refine_ls_R_factor_all 0.1105
_refine_ls_R_factor_gt 0.0643
_refine_ls_shift/su_max 0.001
_refine_ls_shift/su_mean 0.000
_refine_ls_structure_factor_coef Fsqd
_refine_ls_weighting_details 'calc w=1/[\s^2^(Fo^2^)+(0.0776P)^2^+4.8347P] where P=(Fo^2^+2Fc^2^)/3'
_refine_ls_weighting_scheme calc
_refine_ls_wR_factor_gt 0.1502
_refine_ls_wR_factor_ref 0.1784
_reflns_number_gt 3467
_reflns_number_total 5294
_reflns_threshold_expression >2sigma(I)
_cod_data_source_file J-Mater-Chem-C-2014-2-399-2.cif
_cod_data_source_block 2
_cod_original_cell_volume 575.0(2)
_cod_original_sg_symbol_H-M P-1
_cod_database_code 7233596

loop_
_symmetry_equiv_pos_as_xyz
'x, y, z'
'-x, -y, -z'

loop_
_atom_site_label
_atom_site_type_symbol
_atom_site_fract_x
_atom_site_fract_y
_atom_site_fract_z
_atom_site_U_iso_or_equiv
_atom_site_adp_type
_atom_site_occupancy
_atom_site_symmetry_multiplicity
_atom_site_calc_flag
_atom_site_refinement_flags
_atom_site_disorder_assembly
_atom_site_disorder_group
Br1 Br 0.21602(12) 0.14646(9) 0.16365(6) 0.01107(17) Uani 1 1 d . . .
Br2 Br 0.26173(12) 0.89122(9) -0.13701(6) 0.01060(16) Uani 1 1 d . . .
Ag3 Ag 0.26654(17) 0.99419(10) 0.49073(7) 0.0480(3) Uani 1 1 d . . .
C2 C 0.2230(11) 0.5169(9) 0.1406(6) 0.0097(13) Uani 1 1 d . . .
C3 C 0.1991(12) 0.5350(9) 0.2668(6) 0.0109(13) Uani 1 1 d . . .
C6 C 0.2461(12) 0.3584(9) 0.0812(6) 0.0105(13) Uani 1 1 d . . .
C7 C 0.2324(12) 0.6730(9) 0.0675(5) 0.0080(12) Uani 1 1 d . . .
H7 H 0.2190 0.7827 0.1040 0.010 Uiso 1 1 calc R . .
C9 C 0.2791(12) 0.3539(9) -0.0398(6) 0.0097(13) Uani 1 1 d . . .
H9 H 0.2928 0.2437 -0.0757 0.012 Uiso 1 1 calc R . .
C11 C 0.2941(12) 0.5078(9) -0.1153(6) 0.0124(14) Uani 1 1 d . . .
C12 C 0.2604(12) 0.6705(9) -0.0549(6) 0.0082(12) Uani 1 1 d . . .
C13 C 0.3287(12) 0.4898(9) -0.2406(6) 0.0114(14) Uani 1 1 d . . .
N3 N 0.1237(11) 0.8524(9) 0.3560(6) 0.0155(13) Uani 1 1 d . . .
N4 N 0.3810(12) 0.1755(9) -0.3276(5) 0.0166(14) Uani 1 1 d . . .
C1 C 0.3201(13) 0.6310(9) -0.3277(6) 0.0122(14) Uani 1 1 d . . .
C8 C 0.1590(12) 0.7088(9) 0.3136(6) 0.0111(14) Uani 1 1 d . . .
C4 C 0.3566(13) 0.3149(10) -0.2880(6) 0.0130(14) Uani 1 1 d . . .
C10 C 0.2084(13) 0.3893(10) 0.3522(6) 0.0121(14) Uani 1 1 d . . .
N1 N 0.3190(12) 0.7351(9) -0.4051(5) 0.0179(14) Uani 1 1 d . . .
N2 N 0.2155(12) 0.2787(9) 0.4255(6) 0.0174(14) Uani 1 1 d . . .

loop_
_atom_site_aniso_label
_atom_site_aniso_U_11
_atom_site_aniso_U_22
_atom_site_aniso_U_33
_atom_site_aniso_U_23
_atom_site_aniso_U_13
_atom_site_aniso_U_12
Br1 0.0157(4) 0.0089(3) 0.0112(3) 0.0025(2) -0.0043(2) -0.0075(3)
Br2 0.0150(4) 0.0081(3) 0.0105(3) 0.0022(2) -0.0042(2) -0.0064(3)
Ag3 0.0842(7) 0.0087(3) 0.0182(3) 0.0036(2) 0.0133(3) -0.0043(3)
C2 0.005(4) 0.010(3) 0.011(3) 0.000(2) 0.002(2) -0.002(2)
C3 0.011(4) 0.008(3) 0.010(3) -0.001(2) 0.002(2) -0.003(2)
C6 0.011(4) 0.007(3) 0.011(3) -0.001(2) -0.002(2) -0.003(2)
C7 0.012(4) 0.005(2) 0.009(3) -0.001(2) -0.004(2) -0.005(2)
C9 0.008(4) 0.010(3) 0.011(3) 0.001(2) -0.003(2) -0.003(2)
C11 0.012(4) 0.009(3) 0.013(3) 0.000(2) 0.000(2) -0.004(2)
C12 0.011(4) 0.005(2) 0.010(3) 0.002(2) -0.004(2) -0.004(2)
C13 0.015(4) 0.006(3) 0.010(3) 0.001(2) -0.003(2) -0.002(2)
N3 0.016(4) 0.014(3) 0.015(3) -0.001(2) -0.004(2) -0.003(2)
N4 0.023(4) 0.015(3) 0.013(3) 0.000(2) -0.006(2) -0.007(3)
C1 0.020(4) 0.009(3) 0.011(3) 0.003(2) -0.004(2) -0.009(3)
C8 0.015(4) 0.010(3) 0.006(2) 0.000(2) -0.001(2) -0.003(2)
C4 0.016(4) 0.013(3) 0.007(3) 0.000(2) -0.003(2) -0.004(3)
C10 0.014(4) 0.015(3) 0.009(3) -0.006(2) 0.001(2) -0.009(3)
N1 0.027(4) 0.016(3) 0.012(3) 0.004(2) -0.009(2) -0.008(3)
N2 0.023(4) 0.010(3) 0.019(3) 0.003(2) -0.006(3) -0.007(3)

loop_
_atom_type_symbol
_atom_type_description
_atom_type_scat_dispersion_real
_atom_type_scat_dispersion_imag
_atom_type_scat_source
C C 0.0015 0.0009 'International Tables Vol C Tables 4.2.6.8 and 6.1.1.4'
H H 0.0000 0.0000 'International Tables Vol C Tables 4.2.6.8 and 6.1.1.4'
N N 0.0030 0.0019 'International Tables Vol C Tables 4.2.6.8 and 6.1.1.4'
Br Br 0.1811 1.6452 'International Tables Vol C Tables 4.2.6.8 and 6.1.1.4'
Ag Ag -1.6473 0.7167 'International Tables Vol C Tables 4.2.6.8 and 6.1.1.4'

loop_
_geom_angle_atom_site_label_1
_geom_angle_atom_site_label_2
_geom_angle_atom_site_label_3
_geom_angle
_geom_angle_site_symmetry_1
_geom_angle_site_symmetry_3
N2 Ag3 N1 166.4(3) 1_565 1_556
N2 Ag3 N3 106.0(2) 1_565 .
N1 Ag3 N3 86.6(2) 1_556 .
C6 C2 C7 116.1(6) . .
C6 C2 C3 126.9(6) . .
C7 C2 C3 116.9(6) . .
C8 C3 C10 114.7(6) . .
C8 C3 C2 119.7(6) . .
C10 C3 C2 125.6(6) . .
C9 C6 C2 121.6(6) . .
C9 C6 Br1 116.0(5) . .
C2 C6 Br1 122.3(5) . .
C12 C7 C2 122.3(6) . .
C6 C9 C11 123.2(6) . .
C12 C11 C13 125.9(6) . .
C12 C11 C9 115.0(6) . .
C13 C11 C9 119.0(6) . .
C7 C12 C11 121.6(6) . .
C7 C12 Br2 116.7(4) . .
C11 C12 Br2 121.7(5) . .
C1 C13 C11 127.9(6) . .
C1 C13 C4 112.8(6) . .
C11 C13 C4 119.0(6) . .
C8 N3 Ag3 140.7(6) . .
N1 C1 C13 174.7(7) . .
N3 C8 C3 178.1(7) . .
N4 C4 C13 178.9(8) . .
N2 C10 C3 176.1(7) . .
C1 N1 Ag3 163.0(6) . 1_554
C10 N2 Ag3 153.4(6) . 1_545

loop_
_geom_bond_atom_site_label_1
_geom_bond_atom_site_label_2
_geom_bond_distance
_geom_bond_site_symmetry_2
Br1 C6 1.886(7) .
Br2 C12 1.881(6) .
Ag3 N2 2.175(6) 1_565
Ag3 N1 2.185(6) 1_556
Ag3 N3 2.634(7) .
C2 C6 1.404(9) .
C2 C7 1.425(9) .
C2 C3 1.448(9) .
C3 C8 1.397(9) .
C3 C10 1.421(9) .
C6 C9 1.366(9) .
C7 C12 1.386(9) .
C9 C11 1.436(9) .
C11 C12 1.411(9) .
C11 C13 1.425(9) .
C13 C1 1.409(9) .
C13 C4 1.437(10) .
N3 C8 1.169(9) .
N4 C4 1.150(9) .
C1 N1 1.147(9) .
C10 N2 1.143(9) .
N1 Ag3 2.185(6) 1_554
N2 Ag3 2.175(6) 1_545
